data_1564428
loop_
_publ_author_name
'Harakas, George N.'
'Whittlesey, Bruce R.'

_publ_section_title
;
 Poly[octacarbonylheptakis(tetrahydrofuran)diironmanganesedisodium(2
 Mn---Fe)]
;
_journal_coeditor_code TK4070
_journal_issue 8
_journal_name_full IUCrData
_journal_paper_doi 10.1107/S2414314621008452
_journal_volume 6
_journal_year 2021
_chemical_formula_iupac '[Fe2 Mn Na2 (C4 H8 O)7 (C O)8]'
_chemical_formula_moiety 'C36 H56 Fe2 Mn Na2 O15'
_chemical_formula_sum 'C36 H56 Fe2 Mn Na2 O15'
_chemical_formula_weight 933.36
_chemical_name_common Na2Mn(THF)7[Fe2(CO)8]
_chemical_name_systematic 'Poly[octacarbonylheptakis(tetrahydrofuran)diironmanganesedisodium(2 <i>Mn</i>---<i>Fe</i>)]'
_space_group_crystal_system triclinic
_space_group_IT_number 2
_space_group_name_Hall '-P 1'
_space_group_name_H-M_alt 'P -1'
_atom_sites_solution_hydrogens geom
_cell_angle_alpha 95.154(5)
_cell_angle_beta 92.640(5)
_cell_angle_gamma 99.414(5)
_cell_formula_units_Z 2
_cell_length_a 9.3839(11)
_cell_length_b 9.9442(11)
_cell_length_c 24.348(3)
_cell_measurement_reflns_used 9427
_cell_measurement_temperature 228.(2)
_cell_measurement_theta_max 29.7294
_cell_measurement_theta_min 2.7682
_cell_volume 2228.1(5)
_computing_cell_refinement
;
SAINT (Bruker, 2019)
;
_computing_data_collection
;
APEX3 (Bruker, 2019)
;
_computing_data_reduction
;
SAINT (Bruker, 2019)
;
_computing_molecular_graphics
;
<i>OLEX2</i> (Dolomanov <i>et al.</i>,  2009)
;
_computing_publication_material
;
<i>shelXle</i> (H\"ubschle <i>et al.</i>,  2011)
;
_computing_structure_refinement
;
<i>SHELXL2018/2</i> (Sheldrick, 2015b)
;
_computing_structure_solution
;
<i>SHELXT2018/2</i> (Sheldrick, 2015a)
;
_diffrn_ambient_temperature 228.(2)
_diffrn_detector_area_resol_mean 7.3910
_diffrn_measured_fraction_theta_full 0.992
_diffrn_measured_fraction_theta_max 0.992
_diffrn_measurement_device_type 'Bruker D8 Quest Eco, Photon PII 7'
_diffrn_measurement_method 'phi and omega scans'
_diffrn_radiation_type 'Mo Ka'
_diffrn_radiation_wavelength 0.71073
_diffrn_reflns_av_R_equivalents 0.0574
_diffrn_reflns_av_unetI/netI 0.0300
_diffrn_reflns_limit_h_max 13
_diffrn_reflns_limit_h_min -13
_diffrn_reflns_limit_k_max 13
_diffrn_reflns_limit_k_min -13
_diffrn_reflns_limit_l_max 34
_diffrn_reflns_limit_l_min -34
_diffrn_reflns_number 154320
_diffrn_reflns_theta_full 25.24
_diffrn_reflns_theta_max 29.89
_diffrn_reflns_theta_min 2.33
_diffrn_source_current 5.0
_diffrn_source_power 0.10
_diffrn_source_voltage 20
_exptl_absorpt_coefficient_mu 1.002
_exptl_absorpt_correction_T_max 0.73
_exptl_absorpt_correction_T_min 0.68
_exptl_absorpt_correction_type multi-scan
_exptl_absorpt_process_details
;
(SADABS; Krause <i>et al.</i>,  2015)
;
_exptl_crystal_colour yellow
_exptl_crystal_density_diffrn 1.391
_exptl_crystal_density_method 'not measured'
_exptl_crystal_description cube
_exptl_crystal_F_000 966
_exptl_crystal_size_max 0.390
_exptl_crystal_size_mid 0.350
_exptl_crystal_size_min 0.310
_refine_diff_density_max 0.885
_refine_diff_density_min -1.775
_refine_ls_extinction_method none
_refine_ls_goodness_of_fit_ref 1.121
_refine_ls_hydrogen_treatment constr
_refine_ls_matrix_type full
_refine_ls_number_parameters 541
_refine_ls_number_reflns 12761
_refine_ls_number_restraints 0
_refine_ls_restrained_S_all 1.121
_refine_ls_R_factor_all 0.1121
_refine_ls_R_factor_gt 0.0897
_refine_ls_shift/su_max 0.001
_refine_ls_shift/su_mean 0.000
_refine_ls_structure_factor_coef Fsqd
_refine_ls_weighting_details 'w=1/[\s^2^(Fo^2^)+(0.0431P)^2^+11.8029P] where P=(Fo^2^+2Fc^2^)/3'
_refine_ls_weighting_scheme calc
_refine_ls_wR_factor_gt 0.2031
_refine_ls_wR_factor_ref 0.2169
_reflns_number_gt 10027
_reflns_number_total 12761
_reflns_threshold_expression 'I > 2\s(I)'
_cod_data_source_file tk4070sup1.cif
_cod_data_source_block I
_cod_original_cell_volume 2228.1(4)
_cod_database_code 1564428

loop_
_space_group_symop_operation_xyz
'x, y, z'
'-x, -y, -z'

loop_
_atom_site_type_symbol
_atom_site_label
_atom_site_fract_x
_atom_site_fract_y
_atom_site_fract_z
_atom_site_U_iso_or_equiv
_atom_site_adp_type
_atom_site_calc_flag
_atom_site_occupancy
_atom_site_disorder_assembly
_atom_site_disorder_group
Fe Fe1 0.48239(8) 0.26076(7) 0.18023(3) 0.03809(18) Uani d 1 . .
Fe Fe2 0.79486(7) 0.55567(7) 0.32428(3) 0.03322(16) Uani d 1 . .
Mn Mn1 0.71446(8) 0.35449(7) 0.24588(3) 0.03290(16) Uani d 1 . .
Na Na1 0.2691(2) 0.3843(3) 0.36059(10) 0.0526(6) Uani d 1 . .
Na Na2 0.6115(3) 0.7720(2) 0.16011(9) 0.0469(5) Uani d 1 . .
O O1 0.7818(6) 0.7222(5) 0.23192(19) 0.0660(12) Uani d 1 . .
O O2 0.8840(8) 0.7683(5) 0.4142(2) 0.0891(19) Uani d 1 . .
O O3 0.5154(5) 0.4355(7) 0.3595(2) 0.0789(16) Uani d 1 . .
O O4 1.0325(4) 0.4044(5) 0.33895(19) 0.0599(11) Uani d 1 . .
O O5 0.5983(7) 0.5281(5) 0.1459(2) 0.0813(17) Uani d 1 . .
O O6 0.6271(5) 0.0226(4) 0.17057(19) 0.0570(11) Uani d 1 . .
O O7 0.3016(6) 0.2677(6) 0.2747(2) 0.0799(16) Uani d 1 . .
O O8 0.2773(8) 0.1757(8) 0.0860(3) 0.121(3) Uani d 1 . .
O O9 0.7649(4) 0.1760(4) 0.28376(16) 0.0454(8) Uani d 1 . .
O O10 0.8976(5) 0.3564(5) 0.19223(17) 0.0568(10) Uani d 1 . .
O O11 0.2429(7) 0.1979(6) 0.4098(2) 0.0818(16) Uani d 1 . .
O O12 0.2849(6) 0.5508(7) 0.4348(3) 0.095(2) Uani d 1 . .
O O13 0.4276(6) 0.7701(6) 0.2220(2) 0.0802(16) Uani d 1 . .
O O14 0.4509(7) 0.7502(5) 0.0810(2) 0.0772(15) Uani d 1 . .
O O15 0.8067(8) 0.8112(8) 0.1062(3) 0.103(2) Uani d 1 . .
C C1 0.7869(6) 0.6505(6) 0.2674(2) 0.0420(11) Uani d 1 . .
C C2 0.8491(8) 0.6852(6) 0.3783(2) 0.0539(15) Uani d 1 . .
C C3 0.6276(6) 0.4794(7) 0.3437(2) 0.0492(13) Uani d 1 . .
C C4 0.9358(5) 0.4632(5) 0.3307(2) 0.0383(10) Uani d 1 . .
C C5 0.5563(7) 0.4215(6) 0.1616(2) 0.0520(14) Uani d 1 . .
C C6 0.5742(6) 0.1216(5) 0.1755(2) 0.0399(10) Uani d 1 . .
C C7 0.3776(7) 0.2664(7) 0.2378(2) 0.0527(14) Uani d 1 . .
C C8 0.3572(7) 0.2088(7) 0.1237(3) 0.0628(17) Uani d 1 . .
C C9 0.8819(7) 0.0999(6) 0.2771(3) 0.0598(16) Uani d 1 . .
H H9A 0.973803 0.161725 0.275033 0.072 Uiso calc 1 . .
H H9B 0.864289 0.036212 0.243395 0.072 Uiso calc 1 . .
C C10 0.8842(10) 0.0245(8) 0.3269(4) 0.086(3) Uani d 1 . .
H H10A 0.94729 0.078928 0.356835 0.103 Uiso calc 1 . .
H H10B 0.918117 -0.062826 0.318562 0.103 Uiso calc 1 . .
C C11 0.7309(13) 0.0016(10) 0.3420(4) 0.106(3) Uani d 1 . .
H H11A 0.678883 -0.085972 0.324062 0.127 Uiso calc 1 . .
H H11B 0.725456 0.001604 0.382053 0.127 Uiso calc 1 . .
C C12 0.6697(9) 0.1166(9) 0.3220(4) 0.079(2) Uani d 1 . .
H H12A 0.573156 0.08388 0.304011 0.095 Uiso calc 1 . .
H H12B 0.661356 0.184459 0.352987 0.095 Uiso calc 1 . .
C C13 1.0337(9) 0.4396(13) 0.2019(3) 0.111(4) Uani d 1 . .
H H13A 1.095579 0.396952 0.226162 0.133 Uiso calc 1 . .
H H13B 1.023152 0.528918 0.220231 0.133 Uiso calc 1 . .
C C14 1.0999(10) 0.4576(12) 0.1496(4) 0.096(3) Uani d 1 . .
H H14A 1.110652 0.553584 0.141814 0.115 Uiso calc 1 . .
H H14B 1.195631 0.430306 0.150653 0.115 Uiso calc 1 . .
C C15 1.0039(12) 0.3712(15) 0.1082(4) 0.129(5) Uani d 1 . .
H H15A 1.056239 0.308318 0.087191 0.155 Uiso calc 1 . .
H H15B 0.962303 0.426854 0.082469 0.155 Uiso calc 1 . .
C C16 0.8913(12) 0.2957(12) 0.1373(4) 0.129(5) Uani d 1 . .
H H16A 0.796391 0.297377 0.119036 0.155 Uiso calc 1 . .
H H16B 0.904888 0.199993 0.137059 0.155 Uiso calc 1 . .
C C17 0.1889(12) 0.1797(12) 0.4620(4) 0.103(3) Uani d 1 . .
H H17A 0.084358 0.179603 0.460333 0.124 Uiso calc 1 . .
H H17B 0.235543 0.25449 0.489131 0.124 Uiso calc 1 . .
C C18 0.2193(18) 0.0494(12) 0.4780(5) 0.140(5) Uani d 1 . .
H H18A 0.290831 0.063918 0.509484 0.168 Uiso calc 1 . .
H H18B 0.130854 -0.007246 0.488238 0.168 Uiso calc 1 . .
C C19 0.274(2) -0.0141(13) 0.4315(6) 0.178(8) Uani d 1 . .
H H19A 0.368185 -0.038239 0.441643 0.214 Uiso calc 1 . .
H H19B 0.207838 -0.098531 0.41783 0.214 Uiso calc 1 . .
C C20 0.2889(13) 0.0753(10) 0.3900(4) 0.104(3) Uani d 1 . .
H H20A 0.22986 0.033685 0.356656 0.125 Uiso calc 1 . .
H H20B 0.390167 0.094416 0.380624 0.125 Uiso calc 1 . .
C C21 0.1654(10) 0.5705(13) 0.4651(4) 0.114(4) Uani d 1 . .
H H21A 0.108313 0.481587 0.470617 0.137 Uiso calc 1 . .
H H21B 0.103597 0.621606 0.444536 0.137 Uiso calc 1 . .
C C22 0.2130(12) 0.6441(13) 0.5170(4) 0.114(4) Uani d 1 . .
H H22A 0.19841 0.583595 0.546576 0.137 Uiso calc 1 . .
H H22B 0.158879 0.719473 0.524342 0.137 Uiso calc 1 . .
C C23 0.3688(11) 0.6981(10) 0.5141(4) 0.090(3) Uani d 1 . .
H H23A 0.42569 0.671067 0.544781 0.108 Uiso calc 1 . .
H H23B 0.385726 0.798283 0.515469 0.108 Uiso calc 1 . .
C C24 0.4078(10) 0.6345(10) 0.4593(4) 0.088(3) Uani d 1 . .
H H24A 0.442022 0.706119 0.435602 0.105 Uiso calc 1 . .
H H24B 0.485049 0.580785 0.465058 0.105 Uiso calc 1 . .
C C25 0.3947(9) 0.6781(9) 0.2624(3) 0.076(2) Uani d 1 . .
H H25A 0.482244 0.670929 0.284741 0.091 Uiso calc 1 . .
H H25B 0.352261 0.586772 0.244962 0.091 Uiso calc 1 . .
C C26 0.2899(12) 0.7358(13) 0.2970(4) 0.108(3) Uani d 1 . .
H H26A 0.339321 0.793617 0.329264 0.129 Uiso calc 1 . .
H H26B 0.219405 0.662848 0.309665 0.129 Uiso calc 1 . .
C C27 0.2170(10) 0.8196(11) 0.2590(4) 0.094(3) Uani d 1 . .
H H27A 0.121279 0.770332 0.245063 0.113 Uiso calc 1 . .
H H27B 0.205903 0.90761 0.278391 0.113 Uiso calc 1 . .
C C28 0.3118(9) 0.8401(11) 0.2142(5) 0.104(4) Uani d 1 . .
H H28A 0.258339 0.805669 0.178838 0.125 Uiso calc 1 . .
H H28B 0.347993 0.938086 0.213421 0.125 Uiso calc 1 . .
C C29 0.3942(12) 0.6280(9) 0.0499(4) 0.097(3) Uani d 1 . .
H H29A 0.313456 0.579395 0.068406 0.116 Uiso calc 1 . .
H H29B 0.468602 0.569649 0.046549 0.116 Uiso calc 1 . .
C C30 0.3450(16) 0.6546(11) -0.0033(4) 0.129(5) Uani d 1 . .
H H30A 0.243118 0.613051 -0.010931 0.155 Uiso calc 1 . .
H H30B 0.401758 0.615319 -0.031526 0.155 Uiso calc 1 . .
C C31 0.3622(11) 0.8036(10) -0.0046(3) 0.089(3) Uani d 1 . .
H H31A 0.267887 0.833208 -0.00809 0.107 Uiso calc 1 . .
H H31B 0.419165 0.833161 -0.035416 0.107 Uiso calc 1 . .
C C32 0.4391(13) 0.8591(9) 0.0489(4) 0.108(4) Uani d 1 . .
H H32A 0.535733 0.907845 0.042802 0.13 Uiso calc 1 . .
H H32B 0.385772 0.923916 0.068191 0.13 Uiso calc 1 . .
C C33 0.947(3) 0.872(4) 0.1287(10) 0.118(10) Uani d 0.5 . .
C C34 1.020(5) 0.819(9) 0.094(4) 0.31(4) Uani d 0.5 . .
C C33A 0.876(5) 0.924(3) 0.085(2) 0.184(19) Uani d 0.5 . .
C C35 0.963(3) 0.752(3) 0.0441(12) 0.111(8) Uani d 0.5 . .
C C34A 1.037(4) 0.884(5) 0.0834(15) 0.20(3) Uani d 0.5 . .
C C36 0.849(6) 0.705(3) 0.080(3) 0.27(3) Uani d 0.5 . .
C C35A 0.952(3) 0.862(4) 0.0364(10) 0.111(8) Uani d 0.5 . .
C C36A 0.826(3) 0.782(5) 0.0497(8) 0.167(18) Uani d 0.5 . .

loop_
_atom_site_aniso_label
_atom_site_aniso_U_11
_atom_site_aniso_U_22
_atom_site_aniso_U_33
_atom_site_aniso_U_12
_atom_site_aniso_U_13
_atom_site_aniso_U_23
Fe1 0.0406(4) 0.0376(4) 0.0362(3) 0.0126(3) -0.0065(3) -0.0024(3)
Fe2 0.0342(3) 0.0371(3) 0.0296(3) 0.0117(3) 0.0000(2) 0.0004(2)
Mn1 0.0361(4) 0.0339(3) 0.0300(3) 0.0113(3) -0.0008(3) 0.0019(3)
Na1 0.0336(10) 0.0715(15) 0.0541(13) 0.0139(10) 0.0075(9) 0.0017(11)
Na2 0.0604(13) 0.0418(11) 0.0404(11) 0.0134(10) 0.0029(9) 0.0065(9)
O1 0.079(3) 0.063(3) 0.055(3) 0.005(2) -0.009(2) 0.022(2)
O2 0.158(6) 0.055(3) 0.052(3) 0.028(3) -0.017(3) -0.016(2)
O3 0.037(2) 0.131(5) 0.065(3) 0.005(3) 0.016(2) 0.002(3)
O4 0.043(2) 0.074(3) 0.066(3) 0.028(2) -0.0087(19) -0.008(2)
O5 0.130(5) 0.041(2) 0.068(3) 0.004(3) -0.031(3) 0.016(2)
O6 0.059(3) 0.038(2) 0.073(3) 0.0169(18) -0.007(2) -0.0112(19)
O7 0.065(3) 0.119(5) 0.059(3) 0.028(3) 0.017(2) -0.003(3)
O8 0.113(5) 0.135(6) 0.103(5) 0.043(4) -0.067(4) -0.048(4)
O9 0.051(2) 0.0416(19) 0.048(2) 0.0212(16) -0.0018(16) 0.0069(16)
O10 0.049(2) 0.072(3) 0.048(2) 0.009(2) 0.0145(18) -0.001(2)
O11 0.100(4) 0.085(4) 0.069(3) 0.028(3) 0.029(3) 0.022(3)
O12 0.055(3) 0.127(5) 0.089(4) 0.005(3) 0.007(3) -0.042(4)
O13 0.078(3) 0.092(4) 0.088(4) 0.040(3) 0.033(3) 0.041(3)
O14 0.120(5) 0.057(3) 0.053(3) 0.022(3) -0.025(3) 0.001(2)
O15 0.110(5) 0.114(5) 0.094(4) 0.027(4) 0.057(4) 0.022(4)
C1 0.044(3) 0.046(3) 0.036(2) 0.009(2) -0.005(2) 0.002(2)
C2 0.082(4) 0.042(3) 0.039(3) 0.021(3) -0.009(3) -0.002(2)
C3 0.036(3) 0.071(4) 0.042(3) 0.016(3) 0.002(2) 0.004(3)
C4 0.030(2) 0.042(3) 0.041(2) 0.0052(19) 0.0004(18) -0.005(2)
C5 0.076(4) 0.043(3) 0.037(3) 0.020(3) -0.016(3) -0.001(2)
C6 0.046(3) 0.031(2) 0.041(2) 0.008(2) -0.004(2) -0.0037(19)
C7 0.049(3) 0.062(4) 0.049(3) 0.020(3) -0.003(3) -0.004(3)
C8 0.059(4) 0.063(4) 0.062(4) 0.019(3) -0.026(3) -0.016(3)
C9 0.059(4) 0.042(3) 0.079(4) 0.017(3) -0.008(3) 0.004(3)
C10 0.089(6) 0.064(5) 0.110(7) 0.029(4) -0.027(5) 0.020(4)
C11 0.139(9) 0.091(7) 0.106(7) 0.050(6) 0.031(7) 0.050(6)
C12 0.088(5) 0.086(5) 0.082(5) 0.039(4) 0.033(4) 0.045(4)
C13 0.060(5) 0.193(11) 0.061(5) -0.025(6) 0.017(4) -0.015(6)
C14 0.074(5) 0.139(9) 0.071(5) -0.008(5) 0.021(4) 0.022(5)
C15 0.091(7) 0.220(14) 0.060(5) -0.011(8) 0.015(5) -0.018(7)
C16 0.118(8) 0.143(9) 0.094(7) -0.043(7) 0.054(6) -0.069(7)
C17 0.122(8) 0.121(8) 0.083(6) 0.047(7) 0.044(6) 0.029(6)
C18 0.237(16) 0.101(8) 0.103(8) 0.056(9) 0.075(10) 0.040(7)
C19 0.34(2) 0.095(9) 0.129(11) 0.083(12) 0.087(14) 0.034(8)
C20 0.137(9) 0.084(6) 0.097(7) 0.031(6) 0.038(6) 0.005(5)
C21 0.063(5) 0.160(10) 0.105(7) 0.013(6) 0.010(5) -0.055(7)
C22 0.105(8) 0.150(10) 0.068(5) -0.015(7) 0.020(5) -0.029(6)
C23 0.103(7) 0.088(6) 0.070(5) 0.006(5) -0.018(5) -0.004(4)
C24 0.075(5) 0.089(6) 0.094(6) 0.014(5) -0.005(5) -0.013(5)
C25 0.070(5) 0.080(5) 0.083(5) 0.013(4) 0.016(4) 0.033(4)
C26 0.097(7) 0.154(10) 0.074(6) 0.013(7) 0.014(5) 0.028(6)
C27 0.073(5) 0.105(7) 0.105(7) 0.024(5) 0.019(5) -0.005(6)
C28 0.063(5) 0.123(8) 0.148(9) 0.045(5) 0.032(5) 0.065(7)
C29 0.134(8) 0.062(5) 0.083(6) -0.002(5) -0.035(6) 0.003(4)
C30 0.213(14) 0.100(8) 0.071(6) 0.042(8) -0.055(7) -0.016(5)
C31 0.106(7) 0.100(7) 0.061(5) 0.019(5) -0.008(4) 0.018(4)
C32 0.159(10) 0.060(5) 0.099(7) 0.020(5) -0.056(7) 0.003(5)
C33 0.078(14) 0.18(3) 0.082(14) -0.008(16) 0.030(11) -0.031(15)
C34 0.14(4) 0.46(11) 0.38(10) 0.15(6) -0.09(5) 0.12(9)
C33A 0.22(4) 0.074(15) 0.28(5) 0.04(2) 0.17(4) 0.03(2)
C35 0.084(15) 0.14(2) 0.104(17) 0.014(15) 0.041(13) -0.031(16)
C34A 0.14(3) 0.28(5) 0.12(2) -0.12(3) 0.08(2) -0.08(3)
C36 0.30(5) 0.077(16) 0.47(7) 0.04(2) 0.32(6) 0.02(3)
C35A 0.13(2) 0.14(2) 0.070(13) 0.006(18) 0.040(13) 0.036(15)
C36A 0.092(17) 0.34(5) 0.049(10) -0.03(3) -0.002(10) 0.017(19)

loop_
_atom_type_symbol
_atom_type_description
_atom_type_scat_dispersion_real
_atom_type_scat_dispersion_imag
_atom_type_scat_source
C C 0.0033 0.0016 'International Tables Vol C Tables 4.2.6.8 and 6.1.1.4'
H H 0.0000 0.0000 'International Tables Vol C Tables 4.2.6.8 and 6.1.1.4'
Fe Fe 0.3463 0.8444 'International Tables Vol C Tables 4.2.6.8 and 6.1.1.4'
Mn Mn 0.3368 0.7283 'International Tables Vol C Tables 4.2.6.8 and 6.1.1.4'
Na Na 0.0362 0.0249 'International Tables Vol C Tables 4.2.6.8 and 6.1.1.4'
O O 0.0106 0.0060 'International Tables Vol C Tables 4.2.6.8 and 6.1.1.4'

loop_
_geom_angle_atom_site_label_1
_geom_angle_atom_site_label_2
_geom_angle_atom_site_label_3
_geom_angle_site_symmetry_1
_geom_angle_site_symmetry_3
_geom_angle
_geom_angle_publ_flag
C6 Fe1 C5 . . 122.8(3) ?
C6 Fe1 C8 . . 98.7(3) ?
C5 Fe1 C8 . . 98.5(3) ?
C6 Fe1 C7 . . 113.2(3) ?
C5 Fe1 C7 . . 114.0(3) ?
C8 Fe1 C7 . . 104.9(3) ?
C6 Fe1 Mn1 . . 78.41(16) ?
C5 Fe1 Mn1 . . 72.21(18) ?
C8 Fe1 Mn1 . . 165.8(3) ?
C7 Fe1 Mn1 . . 88.9(2) ?
C3 Fe2 C4 . . 116.5(3) ?
C3 Fe2 C1 . . 114.4(3) ?
C4 Fe2 C1 . . 118.3(2) ?
C3 Fe2 C2 . . 102.2(3) ?
C4 Fe2 C2 . . 99.4(3) ?
C1 Fe2 C2 . . 101.7(3) ?
C3 Fe2 Mn1 . . 77.0(2) ?
C4 Fe2 Mn1 . . 79.23(16) ?
C1 Fe2 Mn1 . . 80.45(17) ?
C2 Fe2 Mn1 . . 177.86(19) ?
O9 Mn1 O10 . . 92.17(16) ?
O9 Mn1 Fe2 . . 103.15(11) ?
O10 Mn1 Fe2 . . 106.01(12) ?
O9 Mn1 Fe1 . . 104.77(11) ?
O10 Mn1 Fe1 . . 105.15(12) ?
Fe2 Mn1 Fe1 . . 136.81(3) ?
O11 Na1 O3 . . 101.2(2) ?
O11 Na1 O4 . 1_455 102.2(2) ?
O3 Na1 O4 . 1_455 156.5(2) ?
O11 Na1 O12 . . 97.5(3) ?
O3 Na1 O12 . . 87.6(2) ?
O4 Na1 O12 1_455 . 91.3(2) ?
O11 Na1 O7 . . 96.9(2) ?
O3 Na1 O7 . . 80.4(2) ?
O4 Na1 O7 1_455 . 94.89(19) ?
O12 Na1 O7 . . 162.8(3) ?
O15 Na2 O13 . . 170.2(3) ?
O15 Na2 O14 . . 90.4(3) ?
O13 Na2 O14 . . 94.0(2) ?
O15 Na2 O5 . . 92.4(3) ?
O13 Na2 O5 . . 96.5(2) ?
O14 Na2 O5 . . 86.82(18) ?
O15 Na2 O1 . . 86.8(2) ?
O13 Na2 O1 . . 91.5(2) ?
O14 Na2 O1 . . 162.5(2) ?
O5 Na2 O1 . . 76.04(17) ?
O15 Na2 O6 . 1_565 85.7(2) ?
O13 Na2 O6 . 1_565 85.38(19) ?
O14 Na2 O6 . 1_565 91.60(17) ?
O5 Na2 O6 . 1_565 177.6(2) ?
O1 Na2 O6 . 1_565 105.41(17) ?
C1 O1 Na2 . . 140.3(4) ?
C3 O3 Na1 . . 158.0(5) ?
C4 O4 Na1 . 1_655 155.7(4) ?
C5 O5 Na2 . . 146.8(5) ?
C6 O6 Na2 . 1_545 151.9(4) ?
C7 O7 Na1 . . 143.9(5) ?
C12 O9 C9 . . 109.7(5) ?
C12 O9 Mn1 . . 118.7(4) ?
C9 O9 Mn1 . . 131.6(4) ?
C13 O10 C16 . . 106.6(6) ?
C13 O10 Mn1 . . 126.2(4) ?
C16 O10 Mn1 . . 126.2(5) ?
C17 O11 C20 . . 107.7(7) ?
C17 O11 Na1 . . 130.8(6) ?
C20 O11 Na1 . . 121.4(5) ?
C24 O12 C21 . . 109.6(7) ?
C24 O12 Na1 . . 127.9(5) ?
C21 O12 Na1 . . 122.3(5) ?
C28 O13 C25 . . 109.1(6) ?
C28 O13 Na2 . . 122.1(5) ?
C25 O13 Na2 . . 127.1(4) ?
C29 O14 C32 . . 108.7(6) ?
C29 O14 Na2 . . 125.1(5) ?
C32 O14 Na2 . . 123.0(5) ?
C36 O15 C33A . . 106.7(18) ?
C36 O15 C36A . . 50.(3) ?
C33A O15 C36A . . 69.(2) ?
C36 O15 C33 . . 95.(3) ?
C33A O15 C33 . . 61.(2) ?
C36A O15 C33 . . 103.9(14) ?
C36 O15 Na2 . . 118.1(13) ?
C33A O15 Na2 . . 133.7(12) ?
C36A O15 Na2 . . 133.8(12) ?
C33 O15 Na2 . . 122.2(10) ?
O1 C1 Fe2 . . 175.2(5) ?
O2 C2 Fe2 . . 178.9(6) ?
O3 C3 Fe2 . . 175.4(6) ?
O4 C4 Fe2 . . 175.3(5) ?
O5 C5 Fe1 . . 175.1(5) ?
O6 C6 Fe1 . . 175.2(5) ?
O7 C7 Fe1 . . 176.7(6) ?
O8 C8 Fe1 . . 178.7(9) ?
O9 C9 C10 . . 104.7(6) ?
C9 C10 C11 . . 104.1(6) ?
C12 C11 C10 . . 105.0(7) ?
O9 C12 C11 . . 107.2(7) ?
O10 C13 C14 . . 109.5(7) ?
C15 C14 C13 . . 106.0(8) ?
C14 C15 C16 . . 106.5(8) ?
O10 C16 C15 . . 108.8(7) ?
O11 C17 C18 . . 108.0(8) ?
C19 C18 C17 . . 105.9(9) ?
C20 C19 C18 . . 109.5(10) ?
C19 C20 O11 . . 108.3(9) ?
O12 C21 C22 . . 109.8(8) ?
C21 C22 C23 . . 106.8(8) ?
C22 C23 C24 . . 104.5(7) ?
O12 C24 C23 . . 107.7(7) ?
O13 C25 C26 . . 105.7(7) ?
C25 C26 C27 . . 103.9(7) ?
C28 C27 C26 . . 105.3(7) ?
O13 C28 C27 . . 109.0(8) ?
O14 C29 C30 . . 109.8(8) ?
C29 C30 C31 . . 108.0(8) ?
C30 C31 C32 . . 104.0(7) ?
O14 C32 C31 . . 109.0(7) ?
C34 C33 C33A . . 88.(3) ?
C34 C33 O15 . . 99.(3) ?
C33A C33 O15 . . 57.5(18) ?
C34 C33 C34A . . 30.(4) ?
C33A C33 C34A . . 70.(3) ?
O15 C33 C34A . . 106.(2) ?
C34 C33 C36 . . 62.(4) ?
C33A C33 C36 . . 75.(2) ?
O15 C33 C36 . . 40.4(15) ?
C34A C33 C36 . . 81.2(19) ?
C34A C34 C33 . . 88.(9) ?
C34A C34 C35 . . 95.(8) ?
C33 C34 C35 . . 124.(3) ?
C34A C34 C35A . . 54.(6) ?
C33 C34 C35A . . 102.(3) ?
C35 C34 C35A . . 44.(2) ?
C34A C34 C36 . . 125.(6) ?
C33 C34 C36 . . 80.(4) ?
C35 C34 C36 . . 53.(3) ?
C35A C34 C36 . . 75.(3) ?
C34A C34 C33A . . 60.(5) ?
C33 C34 C33A . . 50.(2) ?
C35 C34 C33A . . 84.(3) ?
C35A C34 C33A . . 52.(2) ?
C36 C34 C33A . . 72.(2) ?
C34A C34 C36A . . 91.(6) ?
C33 C34 C36A . . 82.(2) ?
C35 C34 C36A . . 42.3(17) ?
C35A C34 C36A . . 42.7(17) ?
C36 C34 C36A . . 34.(2) ?
C33A C34 C36A . . 47.7(19) ?
O15 C33A C33 . . 61.4(19) ?
O15 C33A C35A . . 103.(2) ?
C33 C33A C35A . . 99.(2) ?
O15 C33A C36A . . 56.7(15) ?
C33 C33A C36A . . 96.(2) ?
C35A C33A C36A . . 52.6(19) ?
O15 C33A C34A . . 99.(3) ?
C33 C33A C34A . . 55.(3) ?
C35A C33A C34A . . 50.1(17) ?
C36A C33A C34A . . 85.(2) ?
O15 C33A C34 . . 77.(3) ?
C33 C33A C34 . . 43.(3) ?
C35A C33A C34 . . 56.(3) ?
C36A C33A C34 . . 72.(3) ?
C34A C33A C34 . . 22.(3) ?
C35A C35 C34 . . 80.(4) ?
C35A C35 C36A . . 66.(3) ?
C34 C35 C36A . . 96.(3) ?
C35A C35 C36 . . 107.(2) ?
C34 C35 C36 . . 79.(4) ?
C36A C35 C36 . . 48.(2) ?
C35A C35 C34A . . 56.(3) ?
C34 C35 C34A . . 26.(4) ?
C36A C35 C34A . . 93.(3) ?
C36 C35 C34A . . 97.(3) ?
C34 C34A C35A . . 100.(7) ?
C34 C34A C33 . . 62.(7) ?
C35A C34A C33 . . 109.(3) ?
C34 C34A C35 . . 59.(8) ?
C35A C34A C35 . . 45.0(17) ?
C33 C34A C35 . . 100.(2) ?
C34 C34A C33A . . 98.(6) ?
C35A C34A C33A . . 62.(3) ?
C33 C34A C33A . . 55.(2) ?
C35 C34A C33A . . 86.(3) ?
C36A C36 O15 . . 70.(2) ?
C36A C36 C35 . . 62.(3) ?
O15 C36 C35 . . 109.(2) ?
C36A C36 C34 . . 84.(3) ?
O15 C36 C34 . . 80.(4) ?
C35 C36 C34 . . 48.(3) ?
C36A C36 C33 . . 85.(3) ?
O15 C36 C33 . . 44.7(19) ?
C35 C36 C33 . . 82.(2) ?
C34 C36 C33 . . 38.(3) ?
C35 C35A C34A . . 79.(3) ?
C35 C35A C36A . . 65.(3) ?
C34A C35A C36A . . 104.7(19) ?
C35 C35A C33A . . 108.(2) ?
C34A C35A C33A . . 68.(3) ?
C36A C35A C33A . . 65.(2) ?
C35 C35A C34 . . 56.(3) ?
C34A C35A C34 . . 25.(4) ?
C36A C35A C34 . . 84.(3) ?
C33A C35A C34 . . 72.(3) ?
C36 C36A C35 . . 70.(3) ?
C36 C36A C35A . . 112.(4) ?
C35 C36A C35A . . 49.1(16) ?
C36 C36A O15 . . 60.5(19) ?
C35 C36A O15 . . 109.(2) ?
C35A C36A O15 . . 109.(3) ?
C36 C36A C33A . . 102.(4) ?
C35 C36A C33A . . 96.(2) ?
C35A C36A C33A . . 62.(2) ?
O15 C36A C33A . . 53.9(17) ?
C36 C36A C34 . . 62.(3) ?
C35 C36A C34 . . 42.(3) ?
C35A C36A C34 . . 53.(3) ?
O15 C36A C34 . . 70.(3) ?
C33A C36A C34 . . 60.(3) ?

loop_
_geom_bond_atom_site_label_1
_geom_bond_atom_site_label_2
_geom_bond_site_symmetry_2
_geom_bond_distance
_geom_bond_publ_flag
Fe1 C6 . 1.743(5) ?
Fe1 C5 . 1.744(6) ?
Fe1 C8 . 1.750(6) ?
Fe1 C7 . 1.752(6) ?
Fe1 Mn1 . 2.6294(10) ?
Fe2 C3 . 1.733(6) ?
Fe2 C4 . 1.739(5) ?
Fe2 C1 . 1.749(5) ?
Fe2 C2 . 1.750(6) ?
Fe2 Mn1 . 2.6274(10) ?
Mn1 O9 . 2.180(4) ?
Mn1 O10 . 2.205(4) ?
Na1 O11 . 2.283(6) ?
Na1 O3 . 2.285(5) ?
Na1 O4 1_455 2.303(4) ?
Na1 O12 . 2.321(6) ?
Na1 O7 . 2.355(5) ?
Na2 O15 . 2.305(6) ?
Na2 O13 . 2.341(5) ?
Na2 O14 . 2.362(5) ?
Na2 O5 . 2.401(5) ?
Na2 O1 . 2.452(5) ?
Na2 O6 1_565 2.462(4) ?
O1 C1 . 1.173(6) ?
O2 C2 . 1.145(7) ?
O3 C3 . 1.168(7) ?
O4 C4 . 1.176(6) ?
O5 C5 . 1.172(7) ?
O6 C6 . 1.173(6) ?
O7 C7 . 1.173(7) ?
O8 C8 . 1.147(7) ?
O9 C12 . 1.421(8) ?
O9 C9 . 1.438(7) ?
O10 C13 . 1.400(9) ?
O10 C16 . 1.412(9) ?
O11 C17 . 1.405(9) ?
O11 C20 . 1.411(10) ?
O12 C24 . 1.383(10) ?
O12 C21 . 1.400(10) ?
O13 C28 . 1.398(9) ?
O13 C25 . 1.415(8) ?
O14 C29 . 1.386(9) ?
O14 C32 . 1.407(9) ?
O15 C36 . 1.31(3) ?
O15 C33A . 1.36(3) ?
O15 C36A . 1.41(2) ?
O15 C33 . 1.42(3) ?
C9 C10 . 1.483(10) ?
C10 C11 . 1.488(13) ?
C11 C12 . 1.470(10) ?
C13 C14 . 1.454(11) ?
C14 C15 . 1.440(13) ?
C15 C16 . 1.445(13) ?
C17 C18 . 1.454(14) ?
C18 C19 . 1.405(15) ?
C19 C20 . 1.402(14) ?
C21 C22 . 1.416(12) ?
C22 C23 . 1.479(13) ?
C23 C24 . 1.512(12) ?
C25 C26 . 1.477(13) ?
C26 C27 . 1.512(13) ?
C27 C28 . 1.446(12) ?
C29 C30 . 1.418(12) ?
C30 C31 . 1.468(13) ?
C31 C32 . 1.474(11) ?
C33 C34 . 1.25(8) ?
C33 C33A . 1.41(5) ?
C33 C34A . 1.42(3) ?
C33 C36 . 2.01(6) ?
C34 C34A . 0.71(9) ?
C34 C35 . 1.36(8) ?
C34 C35A . 1.62(6) ?
C34 C36 . 1.80(8) ?
C34 C33A . 1.85(6) ?
C34 C36A . 2.03(5) ?
C33A C35A . 1.54(4) ?
C33A C36A . 1.58(5) ?
C33A C34A . 1.62(6) ?
C35 C35A . 1.14(3) ?
C35 C36A . 1.37(4) ?
C35 C36 . 1.46(4) ?
C35 C34A . 1.59(4) ?
C34A C35A . 1.34(5) ?
C36 C36A . 1.15(6) ?
C35A C36A . 1.38(4) ?

_cod_database_fobs_code 1564428
